data_4300249
loop_
_publ_author_name
'G\'abor Lente'
'Ilia A. Guzei'
'James H. Espenson'

_publ_contact_author_address
;
   Department of Chemistry
   Iowa State University of Science and Technology
   Ames, Iowa, 50011
   USA
;
_publ_contact_author_email iguzei@iastate.edu
_publ_contact_author_fax +515-294-5717
_publ_contact_author_name
;
Ilia A. Guzei
;
_publ_contact_author_phone +515-294-6419
_publ_section_title
;
Kinetics and Mechanism of the Monomerization of a Re(V) Dithiolato Dimer
with Monodentate Ligands. Electronic and Steric Effects
;
_journal_name_full 'Inorganic Chemistry'
_journal_page_first 1311
_journal_page_last 1319
_journal_paper_doi 10.1021/ic991431p
_journal_volume 39
_journal_year 2000
_chemical_formula_sum 'C15 H16 N O2 Re S2'
_chemical_formula_weight 492.61
_space_group_IT_number 14
_symmetry_cell_setting Monoclinic
_symmetry_space_group_name_Hall '-P 2ybc'
_symmetry_space_group_name_H-M 'P 1 21/c 1'
_atom_sites_solution_hydrogens geom
_atom_sites_solution_primary direct
_atom_sites_solution_secondary difmap
_audit_creation_method SHELXL-97
_cell_angle_alpha 90.00
_cell_angle_beta 98.7100(10)
_cell_angle_gamma 90.00
_cell_formula_units_Z 4
_cell_length_a 16.8291(9)
_cell_length_b 7.4348(4)
_cell_length_c 12.9117(7)
_cell_measurement_temperature 173(2)
_cell_volume 1596.89(15)
_computing_cell_refinement 'Bruker SMART'
_computing_data_collection 'Bruker SMART'
_computing_data_reduction 'Bruker SHELXTL'
_computing_molecular_graphics 'Bruker SHELXTL'
_computing_publication_material 'Bruker SHELXTL'
_computing_structure_refinement 'SHELXL-97 (Sheldrick, 1997)'
_computing_structure_solution 'SHELXS-97 (Sheldrick, 1990)'
_diffrn_ambient_temperature 173(2)
_diffrn_measured_fraction_theta_full 0.951
_diffrn_measured_fraction_theta_max 0.951
_diffrn_measurement_device_type 'CCD area detector'
_diffrn_measurement_method 'phi and omega scans'
_diffrn_radiation_monochromator graphite
_diffrn_radiation_source 'fine-focus sealed tube'
_diffrn_radiation_type MoK\a
_diffrn_radiation_wavelength 0.71073
_diffrn_reflns_av_R_equivalents 0.0000
_diffrn_reflns_av_sigmaI/netI 0.0244
_diffrn_reflns_limit_h_max 21
_diffrn_reflns_limit_h_min -21
_diffrn_reflns_limit_k_max 9
_diffrn_reflns_limit_k_min 0
_diffrn_reflns_limit_l_max 17
_diffrn_reflns_limit_l_min 0
_diffrn_reflns_number 3761
_diffrn_reflns_theta_full 28.27
_diffrn_reflns_theta_max 28.27
_diffrn_reflns_theta_min 2.45
_exptl_absorpt_coefficient_mu 7.873
_exptl_absorpt_correction_T_max 0.5065
_exptl_absorpt_correction_T_min 0.1538
_exptl_absorpt_correction_type none
_exptl_crystal_density_diffrn 2.049
_exptl_crystal_density_method 'not measured'
_exptl_crystal_F_000 944
_exptl_crystal_size_max 0.38
_exptl_crystal_size_mid 0.35
_exptl_crystal_size_min 0.10
_refine_diff_density_max 1.110
_refine_diff_density_min -0.962
_refine_diff_density_rms 0.137
_refine_ls_extinction_method none
_refine_ls_goodness_of_fit_ref 1.014
_refine_ls_hydrogen_treatment mixed
_refine_ls_matrix_type full
_refine_ls_number_parameters 191
_refine_ls_number_reflns 3761
_refine_ls_number_restraints 0
_refine_ls_restrained_S_all 1.014
_refine_ls_R_factor_all 0.0281
_refine_ls_R_factor_gt 0.0234
_refine_ls_shift/su_max 0.001
_refine_ls_shift/su_mean 0.000
_refine_ls_structure_factor_coef Fsqd
_refine_ls_weighting_details 'calc w=1/[\s^2^(Fo^2^)+(0.0430P)^2^+0.0000P] where P=(Fo^2^+2Fc^2^)/3'
_refine_ls_weighting_scheme calc
_refine_ls_wR_factor_gt 0.0604
_refine_ls_wR_factor_ref 0.0621
_reflns_number_gt 3327
_reflns_number_total 3761
_reflns_threshold_expression >2sigma(I)
_cod_database_code 4300249

loop_
_symmetry_equiv_pos_as_xyz
'x, y, z'
'-x, y+1/2, -z+1/2'
'-x, -y, -z'
'x, -y-1/2, z-1/2'

loop_
_atom_site_label
_atom_site_type_symbol
_atom_site_fract_x
_atom_site_fract_y
_atom_site_fract_z
_atom_site_U_iso_or_equiv
_atom_site_adp_type
_atom_site_occupancy
_atom_site_symmetry_multiplicity
_atom_site_calc_flag
_atom_site_refinement_flags
_atom_site_disorder_assembly
_atom_site_disorder_group
Re Re 0.276108(8) 0.448145(16) 0.272654(9) 0.01891(6) Uani 1 1 d . . .
S1 S 0.18930(6) 0.45243(11) 0.11874(7) 0.02309(19) Uani 1 1 d . . .
S2 S 0.18229(6) 0.57728(12) 0.36174(7) 0.02503(19) Uani 1 1 d . . .
O1 O 0.35516(17) 0.5900(4) 0.2852(2) 0.0308(6) Uani 1 1 d . . .
O2 O 0.50659(17) -0.2321(4) 0.0758(2) 0.0468(8) Uani 1 1 d . . .
N N 0.32589(16) 0.2242(4) 0.1985(2) 0.0200(6) Uani 1 1 d . . .
C1 C 0.2845(2) 0.2642(5) 0.3982(3) 0.0263(7) Uani 1 1 d . . .
H1A H 0.3244 0.1717 0.3894 0.039 Uiso 1 1 calc R . .
H1B H 0.2320 0.2075 0.3991 0.039 Uiso 1 1 calc R . .
H1C H 0.3009 0.3280 0.4644 0.039 Uiso 1 1 calc R . .
C2 C 0.0918(2) 0.5531(4) 0.1325(3) 0.0263(8) Uani 1 1 d . . .
H2A H 0.0592 0.5618 0.0621 0.032 Uiso 1 1 calc R . .
H2B H 0.0633 0.4712 0.1749 0.032 Uiso 1 1 calc R . .
C3 C 0.0959(2) 0.7354(5) 0.1820(3) 0.0243(7) Uani 1 1 d . . .
C4 C 0.0605(2) 0.8843(5) 0.1284(3) 0.0295(8) Uani 1 1 d . . .
H4A H 0.0373 0.8720 0.0569 0.035 Uiso 1 1 calc R . .
C5 C 0.0582(2) 1.0489(5) 0.1765(4) 0.0343(9) Uani 1 1 d . . .
H5A H 0.0322 1.1480 0.1391 0.041 Uiso 1 1 calc R . .
C6 C 0.0939(2) 1.0690(5) 0.2795(3) 0.0321(9) Uani 1 1 d . . .
H6A H 0.0924 1.1824 0.3132 0.038 Uiso 1 1 calc R . .
C7 C 0.1320(2) 0.9241(5) 0.3340(3) 0.0283(8) Uani 1 1 d . . .
H7A H 0.1571 0.9393 0.4045 0.034 Uiso 1 1 calc R . .
C8 C 0.13338(19) 0.7566(5) 0.2859(3) 0.0221(7) Uani 1 1 d . . .
C9 C 0.2815(2) 0.0776(4) 0.1656(3) 0.0232(7) Uani 1 1 d . . .
H9A H 0.2263 0.0757 0.1736 0.028 Uiso 1 1 calc R . .
C10 C 0.3136(2) -0.0701(4) 0.1208(3) 0.0227(7) Uani 1 1 d . . .
H10A H 0.2805 -0.1698 0.0972 0.027 Uiso 1 1 calc R . .
C11 C 0.3945(2) -0.0705(4) 0.1108(3) 0.0222(7) Uani 1 1 d . . .
C12 C 0.4400(2) 0.0806(5) 0.1459(3) 0.0249(7) Uani 1 1 d . . .
H12A H 0.4957 0.0845 0.1406 0.030 Uiso 1 1 calc R . .
C13 C 0.4043(2) 0.2233(5) 0.1879(3) 0.0251(7) Uani 1 1 d . . .
H13A H 0.4361 0.3255 0.2105 0.030 Uiso 1 1 calc R . .
C14 C 0.4342(2) -0.2255(5) 0.0639(3) 0.0286(8) Uani 1 1 d . . .
C15 C 0.3824(2) -0.3643(5) 0.0035(3) 0.0316(8) Uani 1 1 d . . .
H15A H 0.4162 -0.4500 -0.0275 0.047 Uiso 1 1 calc R . .
H15B H 0.3453 -0.3058 -0.0522 0.047 Uiso 1 1 calc R . .
H15C H 0.3516 -0.4283 0.0507 0.047 Uiso 1 1 calc R . .

loop_
_atom_site_aniso_label
_atom_site_aniso_U_11
_atom_site_aniso_U_22
_atom_site_aniso_U_33
_atom_site_aniso_U_23
_atom_site_aniso_U_13
_atom_site_aniso_U_12
Re 0.01843(9) 0.02008(9) 0.01793(9) 0.00041(4) 0.00188(6) 0.00138(5)
S1 0.0235(5) 0.0267(4) 0.0183(4) -0.0020(3) 0.0004(3) 0.0048(3)
S2 0.0261(5) 0.0299(4) 0.0194(4) -0.0001(3) 0.0044(3) 0.0051(4)
O1 0.0276(15) 0.0311(13) 0.0334(14) -0.0007(11) 0.0035(12) -0.0034(11)
O2 0.0231(15) 0.0512(18) 0.065(2) -0.0230(16) 0.0033(14) 0.0090(14)
N 0.0182(14) 0.0217(13) 0.0197(13) 0.0017(11) 0.0016(11) 0.0027(11)
C1 0.0292(19) 0.0278(18) 0.0216(16) 0.0055(14) 0.0027(14) 0.0019(15)
C2 0.0201(18) 0.0278(19) 0.0289(19) -0.0032(13) -0.0035(15) 0.0031(14)
C3 0.0168(17) 0.0277(17) 0.0283(17) -0.0016(14) 0.0035(14) 0.0011(14)
C4 0.0241(19) 0.0322(19) 0.0305(18) 0.0024(16) -0.0010(15) 0.0044(15)
C5 0.024(2) 0.030(2) 0.050(3) 0.0047(16) 0.0056(19) 0.0063(15)
C6 0.025(2) 0.0252(18) 0.048(2) -0.0079(15) 0.0106(18) -0.0004(15)
C7 0.0219(19) 0.0317(19) 0.032(2) -0.0092(15) 0.0075(16) -0.0013(15)
C8 0.0145(16) 0.0254(17) 0.0279(16) -0.0025(14) 0.0074(13) 0.0005(13)
C9 0.0196(18) 0.0228(16) 0.0276(18) 0.0011(13) 0.0052(14) 0.0020(13)
C10 0.0202(18) 0.0237(17) 0.0240(17) 0.0005(13) 0.0027(14) 0.0001(13)
C11 0.0206(18) 0.0250(17) 0.0209(16) 0.0027(12) 0.0032(14) 0.0041(13)
C12 0.0162(17) 0.0299(17) 0.0279(18) -0.0004(14) 0.0015(14) 0.0007(14)
C13 0.0215(18) 0.0250(16) 0.0280(17) -0.0005(14) 0.0012(14) -0.0008(14)
C14 0.031(2) 0.0290(18) 0.0257(17) -0.0015(14) 0.0043(15) 0.0037(16)
C15 0.032(2) 0.0299(19) 0.0335(19) -0.0059(16) 0.0071(16) 0.0028(16)

loop_
_atom_type_symbol
_atom_type_description
_atom_type_scat_dispersion_real
_atom_type_scat_dispersion_imag
_atom_type_scat_source
C C 0.0033 0.0016 'International Tables Vol C Tables 4.2.6.8 and 6.1.1.4'
H H 0.0000 0.0000 'International Tables Vol C Tables 4.2.6.8 and 6.1.1.4'
N N 0.0061 0.0033 'International Tables Vol C Tables 4.2.6.8 and 6.1.1.4'
O O 0.0106 0.0060 'International Tables Vol C Tables 4.2.6.8 and 6.1.1.4'
S S 0.1246 0.1234 'International Tables Vol C Tables 4.2.6.8 and 6.1.1.4'
Re Re -1.0185 7.2310 'International Tables Vol C Tables 4.2.6.8 and 6.1.1.4'

loop_
_geom_angle_atom_site_label_1
_geom_angle_atom_site_label_2
_geom_angle_atom_site_label_3
_geom_angle
_geom_angle_site_symmetry_1
_geom_angle_site_symmetry_3
_geom_angle_publ_flag
O1 Re C1 111.83(14) . . ?
O1 Re N 99.90(12) . . ?
C1 Re N 81.67(12) . . ?
O1 Re S1 117.82(9) . . ?
C1 Re S1 129.64(10) . . ?
N Re S1 82.20(7) . . ?
O1 Re S2 106.40(10) . . ?
C1 Re S2 81.80(10) . . ?
N Re S2 152.68(8) . . ?
S1 Re S2 91.85(3) . . ?
C2 S1 Re 112.65(13) . . ?
C8 S2 Re 109.43(11) . . ?
C13 N C9 117.8(3) . . ?
C13 N Re 120.2(2) . . ?
C9 N Re 122.0(2) . . ?
C3 C2 S1 115.3(3) . . ?
C4 C3 C8 118.9(3) . . ?
C4 C3 C2 121.3(3) . . ?
C8 C3 C2 119.7(3) . . ?
C5 C4 C3 121.5(4) . . ?
C4 C5 C6 119.5(3) . . ?
C5 C6 C7 120.2(3) . . ?
C6 C7 C8 120.3(4) . . ?
C7 C8 C3 119.4(3) . . ?
C7 C8 S2 117.5(3) . . ?
C3 C8 S2 123.1(3) . . ?
N C9 C10 122.5(3) . . ?
C11 C10 C9 119.3(3) . . ?
C10 C11 C12 117.8(3) . . ?
C10 C11 C14 122.8(3) . . ?
C12 C11 C14 119.4(3) . . ?
C13 C12 C11 119.9(3) . . ?
N C13 C12 122.6(3) . . ?
O2 C14 C15 122.5(3) . . ?
O2 C14 C11 118.8(3) . . ?
C15 C14 C11 118.7(3) . . ?

loop_
_geom_bond_atom_site_label_1
_geom_bond_atom_site_label_2
_geom_bond_distance
_geom_bond_site_symmetry_2
_geom_bond_publ_flag
Re O1 1.686(3) . ?
Re C1 2.109(3) . ?
Re N 2.153(3) . ?
Re S1 2.2815(9) . ?
Re S2 2.2995(9) . ?
S1 C2 1.837(4) . ?
S2 C8 1.780(3) . ?
O2 C14 1.206(5) . ?
N C13 1.347(4) . ?
N C9 1.352(4) . ?
C2 C3 1.495(5) . ?
C3 C4 1.391(5) . ?
C3 C8 1.402(5) . ?
C4 C5 1.375(5) . ?
C5 C6 1.383(6) . ?
C6 C7 1.389(5) . ?
C7 C8 1.394(5) . ?
C9 C10 1.388(5) . ?
C10 C11 1.386(5) . ?
C11 C12 1.397(5) . ?
C11 C14 1.504(5) . ?
C12 C13 1.371(5) . ?
C14 C15 1.492(5) . ?
